data_4131720
loop_
_publ_author_name
'Jin, Zexin'
'Teo, Yew Chin'
'Teat, Simon J.'
'Xia, Yan'

_publ_section_title
;
 Regioselective Synthesis of [3]Naphthylenes and Tuning of Their
 Antiaromaticity.
;
_journal_issue 44
_journal_name_full 'Journal of the American Chemical Society'
_journal_page_first 15933
_journal_page_last 15939
_journal_paper_doi 10.1021/jacs.7b09222
_journal_volume 139
_journal_year 2017
_chemical_formula_sum 'C66.75 H57.75'
_chemical_formula_weight 859.88
_space_group_crystal_system triclinic
_space_group_IT_number 2
_space_group_name_Hall '-P 1'
_space_group_name_H-M_alt 'P -1'
_atom_sites_solution_hydrogens geom
_atom_sites_solution_primary 'Dual space'
_atom_sites_solution_secondary difmap
_audit_creation_method SHELXL-2014/7
_cell_angle_alpha 81.010(4)
_cell_angle_beta 89.536(3)
_cell_angle_gamma 83.021(4)
_cell_formula_units_Z 2
_cell_length_a 8.9560(7)
_cell_length_b 12.4495(9)
_cell_length_c 23.3598(18)
_cell_measurement_reflns_used 7120
_cell_measurement_temperature 100(2)
_cell_measurement_theta_max 24.1747
_cell_measurement_theta_min 2.4331
_cell_volume 2553.4(3)
_computing_cell_refinement 'Bruker SAINT v8.38a'
_computing_data_collection 'Bruker APEX 3'
_computing_data_reduction 'Bruker SAINT v8.38a'
_computing_molecular_graphics 'Bruker SHELXTL'
_computing_publication_material 'Bruker SHELXTL & local programs'
_computing_structure_refinement 'SHELXL-2014/7 (Sheldrick, 2014)'
_computing_structure_solution 'Bruker SHELXTL 2014/5'
_diffrn_ambient_temperature 100(2)
_diffrn_detector_area_resol_mean 7.39
_diffrn_measured_fraction_theta_full 0.974
_diffrn_measured_fraction_theta_max 0.972
_diffrn_measurement_device_type 'Bruker D8 with PHOTONII detector'
_diffrn_measurement_method '\w/\q shutterless scans'
_diffrn_radiation_type synchrotron
_diffrn_radiation_wavelength 0.7749
_diffrn_reflns_av_unetI/netI 0.0860
_diffrn_reflns_Laue_measured_fraction_full 0.974
_diffrn_reflns_Laue_measured_fraction_max 0.972
_diffrn_reflns_limit_h_max 9
_diffrn_reflns_limit_h_min -9
_diffrn_reflns_limit_k_max 13
_diffrn_reflns_limit_k_min -12
_diffrn_reflns_limit_l_max 24
_diffrn_reflns_limit_l_min 0
_diffrn_reflns_number 5954
_diffrn_reflns_point_group_measured_fraction_full 0.974
_diffrn_reflns_point_group_measured_fraction_max 0.972
_diffrn_reflns_theta_full 24.170
_diffrn_reflns_theta_max 24.184
_diffrn_reflns_theta_min 2.433
_diffrn_source 'Advanced Light Source Beamline 11.3.1'
_exptl_absorpt_coefficient_mu 0.074
_exptl_absorpt_correction_T_max 0.999
_exptl_absorpt_correction_T_min 0.429
_exptl_absorpt_correction_type multi-scan
_exptl_absorpt_process_details 'TWINABS 2012/1 Bruker AXS Madison WI USA'
_exptl_crystal_colour yellow
_exptl_crystal_density_diffrn 1.118
_exptl_crystal_description lath
_exptl_crystal_F_000 916
_exptl_crystal_size_max 0.400
_exptl_crystal_size_mid 0.100
_exptl_crystal_size_min 0.010
_refine_diff_density_max 1.253
_refine_diff_density_min -0.315
_refine_diff_density_rms 0.106
_refine_ls_extinction_method none
_refine_ls_goodness_of_fit_ref 1.073
_refine_ls_hydrogen_treatment constr
_refine_ls_matrix_type full
_refine_ls_number_parameters 620
_refine_ls_number_reflns 5954
_refine_ls_number_restraints 0
_refine_ls_restrained_S_all 1.073
_refine_ls_R_factor_all 0.0951
_refine_ls_R_factor_gt 0.0818
_refine_ls_shift/su_max 0.000
_refine_ls_shift/su_mean 0.000
_refine_ls_structure_factor_coef Fsqd
_refine_ls_weighting_details 'w=1/[\s^2^(Fo^2^)+(0.1630P)^2^+1.0353P] where P=(Fo^2^+2Fc^2^)/3'
_refine_ls_weighting_scheme calc
_refine_ls_wR_factor_gt 0.2228
_refine_ls_wR_factor_ref 0.2350
_reflns_Friedel_coverage 0.000
_reflns_number_gt 4997
_reflns_number_total 5954
_reflns_threshold_expression 'I > 2\s(I)'
_cod_data_source_file ja7b09222_si_002.cif
_cod_data_source_block twin5
_cod_database_code 4131720
_shelx_shelxl_version_number 2014/7
_shelx_space_group_comment
;
The symmetry employed for this shelxl refinement is uniquely defined
by the following loop, which should always be used as a source of
symmetry information in preference to the above space-group names.
They are only intended as comments.
;
_shelx_estimated_absorpt_t_min 0.971
_shelx_estimated_absorpt_t_max 0.999

loop_
_space_group_symop_operation_xyz
'x, y, z'
'-x, -y, -z'

loop_
_atom_site_label
_atom_site_type_symbol
_atom_site_fract_x
_atom_site_fract_y
_atom_site_fract_z
_atom_site_U_iso_or_equiv
_atom_site_adp_type
_atom_site_occupancy
_atom_site_site_symmetry_order
_atom_site_calc_flag
_atom_site_refinement_flags_posn
_atom_site_refinement_flags_adp
_atom_site_refinement_flags_occupancy
C1 C -0.0978(6) 0.7102(4) 0.1370(2) 0.0214(13) Uani 1 1 d . . .
C2 C 0.0217(6) 0.6934(4) 0.1751(2) 0.0208(13) Uani 1 1 d . . .
H2A H 0.1161 0.7124 0.1607 0.025 Uiso 1 1 calc R U .
C3 C 0.0126(6) 0.6500(4) 0.2338(2) 0.0175(12) Uani 1 1 d . . .
C4 C 0.1451(6) 0.6316(5) 0.2712(2) 0.0216(13) Uani 1 1 d . . .
C5 C 0.1238(6) 0.5783(4) 0.3247(2) 0.0214(13) Uani 1 1 d . . .
C6 C 0.1968(6) 0.5210(5) 0.3808(2) 0.0229(13) Uani 1 1 d . . .
C7 C 0.3254(6) 0.4874(5) 0.4127(2) 0.0235(14) Uani 1 1 d . . .
H7A H 0.4184 0.5112 0.3995 0.028 Uiso 1 1 calc R U .
C8 C 0.3173(6) 0.4164(5) 0.4658(2) 0.0221(13) Uani 1 1 d . . .
C9 C 0.4515(6) 0.3727(5) 0.4984(2) 0.0230(13) Uani 1 1 d . . .
H9A H 0.5464 0.3937 0.4859 0.028 Uiso 1 1 calc R U .
C10 C 0.4397(6) 0.3007(5) 0.5476(2) 0.0239(14) Uani 1 1 d . . .
C11 C 0.5192(6) 0.2195(5) 0.5947(2) 0.0249(14) Uani 1 1 d . . .
C12 C 0.6502(6) 0.1698(5) 0.6177(2) 0.0261(14) Uani 1 1 d . . .
C13 C 0.6398(6) 0.0774(4) 0.6638(2) 0.0208(13) Uani 1 1 d . . .
C14 C 0.7684(6) 0.0153(5) 0.6899(2) 0.0241(14) Uani 1 1 d . . .
H14A H 0.8630 0.0397 0.6797 0.029 Uiso 1 1 calc R U .
C15 C 0.7675(6) -0.0797(5) 0.7296(2) 0.0252(14) Uani 1 1 d . . .
C16 C 0.6265(6) -0.1166(4) 0.7450(2) 0.0248(14) Uani 1 1 d . . .
C17 C 0.4965(7) -0.0527(5) 0.7214(2) 0.0288(14) Uani 1 1 d . . .
H17A H 0.4021 -0.0760 0.7329 0.035 Uiso 1 1 calc R U .
C18 C 0.4971(6) 0.0449(4) 0.6813(2) 0.0221(13) Uani 1 1 d . . .
C19 C 0.3580(6) 0.1047(5) 0.6570(2) 0.0292(15) Uani 1 1 d . . .
C20 C 0.3758(7) 0.1888(5) 0.6141(2) 0.0259(14) Uani 1 1 d . . .
C21 C 0.2979(6) 0.2694(5) 0.5672(2) 0.0224(13) Uani 1 1 d . . .
C22 C 0.1677(6) 0.3096(5) 0.5382(2) 0.0250(14) Uani 1 1 d . . .
H22A H 0.0741 0.2886 0.5523 0.030 Uiso 1 1 calc R U .
C23 C 0.1759(6) 0.3846(4) 0.4859(2) 0.0201(13) Uani 1 1 d . . .
C24 C 0.0422(6) 0.4223(5) 0.4525(2) 0.0247(14) Uani 1 1 d . . .
H24A H -0.0528 0.4022 0.4655 0.030 Uiso 1 1 calc R U .
C25 C 0.0565(6) 0.4880(5) 0.4014(2) 0.0225(13) Uani 1 1 d . . .
C26 C -0.0174(6) 0.5464(4) 0.3457(2) 0.0215(13) Uani 1 1 d . . .
C27 C -0.1462(6) 0.5650(4) 0.3141(2) 0.0202(13) Uani 1 1 d . . .
C28 C -0.1289(6) 0.6195(4) 0.2548(2) 0.0213(13) Uani 1 1 d . . .
C29 C -0.2510(6) 0.6415(4) 0.2161(2) 0.0211(13) Uani 1 1 d . . .
H29A H -0.3464 0.6239 0.2301 0.025 Uiso 1 1 calc R U .
C30 C -0.2404(6) 0.6875(4) 0.1584(2) 0.0202(13) Uani 1 1 d . . .
C31 C 0.2903(6) 0.6694(5) 0.2517(2) 0.0271(14) Uani 1 1 d . . .
H31A H 0.3654 0.6467 0.2829 0.041 Uiso 1 1 calc R U .
H31B H 0.2774 0.7494 0.2419 0.041 Uiso 1 1 calc R U .
H31C H 0.3243 0.6371 0.2175 0.041 Uiso 1 1 calc R U .
C32 C -0.2944(6) 0.5337(5) 0.3371(2) 0.0301(14) Uani 1 1 d . . .
H32A H -0.2828 0.5019 0.3782 0.045 Uiso 1 1 calc R U .
H32B H -0.3281 0.4797 0.3153 0.045 Uiso 1 1 calc R U .
H32C H -0.3691 0.5989 0.3329 0.045 Uiso 1 1 calc R U .
C33 C 0.7988(7) 0.2028(5) 0.5977(3) 0.0324(15) Uani 1 1 d . . .
H33A H 0.7837 0.2622 0.5646 0.049 Uiso 1 1 calc R U .
H33B H 0.8613 0.1399 0.5859 0.049 Uiso 1 1 calc R U .
H33C H 0.8490 0.2281 0.6293 0.049 Uiso 1 1 calc R U .
C34 C 0.2059(7) 0.0718(6) 0.6769(3) 0.0391(17) Uani 1 1 d . . .
H34A H 0.1260 0.1266 0.6582 0.059 Uiso 1 1 calc R U .
H34B H 0.1991 0.0674 0.7190 0.059 Uiso 1 1 calc R U .
H34C H 0.1944 0.0002 0.6661 0.059 Uiso 1 1 calc R U .
C35 C -0.0681(6) 0.7434(5) 0.0741(2) 0.0231(13) Uani 1 1 d . . .
C36 C 0.0199(6) 0.6674(5) 0.0447(2) 0.0269(14) Uani 1 1 d . . .
C37 C 0.0492(7) 0.6970(5) -0.0136(2) 0.0327(15) Uani 1 1 d . . .
H37A H 0.1061 0.6455 -0.0338 0.039 Uiso 1 1 calc R U .
C38 C -0.0018(7) 0.7983(6) -0.0427(3) 0.0387(17) Uani 1 1 d . . .
H38A H 0.0188 0.8163 -0.0828 0.046 Uiso 1 1 calc R U .
C39 C -0.0826(7) 0.8745(5) -0.0144(2) 0.0342(16) Uani 1 1 d . . .
H39A H -0.1132 0.9461 -0.0346 0.041 Uiso 1 1 calc R U .
C40 C -0.1206(6) 0.8477(5) 0.0443(2) 0.0295(15) Uani 1 1 d . . .
C41 C -0.2114(7) 0.9339(5) 0.0716(3) 0.0335(15) Uani 1 1 d . . .
H41A H -0.1814 1.0057 0.0559 0.050 Uiso 1 1 calc R U .
H41B H -0.1942 0.9194 0.1136 0.050 Uiso 1 1 calc R U .
H41C H -0.3183 0.9334 0.0633 0.050 Uiso 1 1 calc R U .
C42 C 0.0837(7) 0.5566(5) 0.0754(3) 0.0359(16) Uani 1 1 d . . .
H42A H 0.1779 0.5625 0.0951 0.054 Uiso 1 1 calc R U .
H42B H 0.1034 0.5062 0.0472 0.054 Uiso 1 1 calc R U .
H42C H 0.0115 0.5286 0.1040 0.054 Uiso 1 1 calc R U .
C43 C -0.3819(6) 0.7167(4) 0.1227(2) 0.0211(13) Uani 1 1 d . . .
C44 C -0.4860(6) 0.8034(5) 0.1366(2) 0.0239(14) Uani 1 1 d . . .
C45 C -0.6152(6) 0.8352(5) 0.1033(2) 0.0277(14) Uani 1 1 d . . .
H45A H -0.6851 0.8936 0.1124 0.033 Uiso 1 1 calc R U .
C46 C -0.6448(7) 0.7840(5) 0.0573(3) 0.0320(15) Uani 1 1 d . . .
H46A H -0.7333 0.8082 0.0344 0.038 Uiso 1 1 calc R U .
C47 C -0.5462(6) 0.6981(5) 0.0445(2) 0.0291(14) Uani 1 1 d . . .
H47A H -0.5679 0.6618 0.0133 0.035 Uiso 1 1 calc R U .
C48 C -0.4154(6) 0.6638(5) 0.0768(2) 0.0259(14) Uani 1 1 d . . .
C49 C -0.4609(7) 0.8606(5) 0.1872(3) 0.0305(15) Uani 1 1 d . . .
H49A H -0.5369 0.9245 0.1864 0.046 Uiso 1 1 calc R U .
H49B H -0.3605 0.8845 0.1848 0.046 Uiso 1 1 calc R U .
H49C H -0.4691 0.8101 0.2234 0.046 Uiso 1 1 calc R U .
C50 C -0.3107(7) 0.5661(5) 0.0621(3) 0.0321(15) Uani 1 1 d . . .
H50A H -0.2360 0.5921 0.0341 0.048 Uiso 1 1 calc R U .
H50B H -0.3694 0.5170 0.0453 0.048 Uiso 1 1 calc R U .
H50C H -0.2593 0.5265 0.0974 0.048 Uiso 1 1 calc R U .
C51 C 0.9143(6) -0.1348(5) 0.7554(2) 0.0268(14) Uani 1 1 d . . .
C52 C 0.9938(6) -0.0803(5) 0.7905(2) 0.0265(14) Uani 1 1 d . . .
C53 C 1.1349(6) -0.1290(5) 0.8131(3) 0.0308(15) Uani 1 1 d . . .
H53A H 1.1902 -0.0913 0.8365 0.037 Uiso 1 1 calc R U .
C54 C 1.1941(7) -0.2308(5) 0.8018(3) 0.0375(16) Uani 1 1 d . . .
H54A H 1.2879 -0.2647 0.8184 0.045 Uiso 1 1 calc R U .
C55 C 1.1158(8) -0.2823(5) 0.7664(3) 0.0457(18) Uani 1 1 d . . .
H55A H 1.1575 -0.3523 0.7585 0.055 Uiso 1 1 calc R U .
C56 C 0.9794(7) -0.2371(5) 0.7418(3) 0.0373(16) Uani 1 1 d . . .
C57 C 0.9058(9) -0.2966(6) 0.7005(4) 0.061(2) Uani 1 1 d . . .
H57A H 0.8515 -0.3530 0.7225 0.091 Uiso 1 1 calc R U .
H57B H 0.9830 -0.3311 0.6769 0.091 Uiso 1 1 calc R U .
H57C H 0.8351 -0.2444 0.6751 0.091 Uiso 1 1 calc R U .
C58 C 0.9360(6) 0.0317(5) 0.8051(2) 0.0272(14) Uani 1 1 d . . .
H58A H 0.9664 0.0360 0.8448 0.041 Uiso 1 1 calc R U .
H58B H 0.8260 0.0431 0.8019 0.041 Uiso 1 1 calc R U .
H58C H 0.9782 0.0883 0.7781 0.041 Uiso 1 1 calc R U .
C59 C 0.6068(7) -0.2241(5) 0.7799(3) 0.0318(15) Uani 1 1 d . . .
C60 C 0.6301(7) -0.2432(5) 0.8392(3) 0.0390(16) Uani 1 1 d . . .
C61 C 0.6102(8) -0.3471(6) 0.8701(3) 0.0488(19) Uani 1 1 d . . .
H61A H 0.6253 -0.3619 0.9109 0.059 Uiso 1 1 calc R U .
C62 C 0.5688(8) -0.4272(6) 0.8409(4) 0.049(2) Uani 1 1 d . . .
H62A H 0.5573 -0.4974 0.8619 0.059 Uiso 1 1 calc R U .
C63 C 0.5440(8) -0.4069(6) 0.7822(4) 0.051(2) Uani 1 1 d . . .
H63A H 0.5155 -0.4635 0.7632 0.061 Uiso 1 1 calc R U .
C64 C 0.5593(7) -0.3078(5) 0.7506(3) 0.0414(17) Uani 1 1 d . . .
C65 C 0.6642(8) -0.1568(6) 0.8719(3) 0.0453(18) Uani 1 1 d . . .
H65A H 0.7626 -0.1344 0.8603 0.068 Uiso 1 1 calc R U .
H65B H 0.6659 -0.1851 0.9135 0.068 Uiso 1 1 calc R U .
H65C H 0.5867 -0.0936 0.8636 0.068 Uiso 1 1 calc R U .
C66 C 0.5213(8) -0.2883(6) 0.6869(3) 0.0487(19) Uani 1 1 d . . .
H66A H 0.5484 -0.3562 0.6709 0.073 Uiso 1 1 calc R U .
H66B H 0.5776 -0.2309 0.6670 0.073 Uiso 1 1 calc R U .
H66C H 0.4132 -0.2651 0.6814 0.073 Uiso 1 1 calc R U .
C1S C 0.195(2) -0.186(2) 0.5834(9) 0.027(5) Uiso 0.25 1 d . . P
H1SA H 0.1886 -0.2523 0.6114 0.040 Uiso 0.25 1 calc R U P
H1SB H 0.2522 -0.2046 0.5496 0.040 Uiso 0.25 1 calc R U P
H1SC H 0.2467 -0.1343 0.6016 0.040 Uiso 0.25 1 calc R U P
C2S C 0.041(3) -0.134(2) 0.5647(12) 0.048(7) Uiso 0.25 1 d . . P
H2SA H -0.0182 -0.1131 0.5980 0.058 Uiso 0.25 1 calc R U P
H2SB H -0.0127 -0.1839 0.5456 0.058 Uiso 0.25 1 calc R U P
C3S C 0.073(3) -0.024(2) 0.5181(10) 0.035(6) Uiso 0.25 1 d . . P
H3SA H 0.1051 0.0323 0.5395 0.042 Uiso 0.25 1 calc R U P
H3SB H 0.1554 -0.0441 0.4917 0.042 Uiso 0.25 1 calc R U P

loop_
_atom_site_aniso_label
_atom_site_aniso_U_11
_atom_site_aniso_U_22
_atom_site_aniso_U_33
_atom_site_aniso_U_23
_atom_site_aniso_U_13
_atom_site_aniso_U_12
C1 0.021(3) 0.017(3) 0.026(3) -0.005(2) 0.000(3) 0.001(2)
C2 0.018(3) 0.021(3) 0.025(3) -0.004(2) -0.001(3) -0.003(2)
C3 0.023(3) 0.004(3) 0.025(3) -0.002(2) -0.003(2) 0.000(2)
C4 0.018(3) 0.023(3) 0.023(3) -0.006(3) 0.000(3) 0.000(2)
C5 0.021(3) 0.020(3) 0.023(3) -0.005(2) -0.007(3) 0.001(2)
C6 0.021(3) 0.024(3) 0.026(3) -0.010(3) -0.002(3) -0.004(3)
C7 0.020(3) 0.022(3) 0.030(3) -0.008(3) 0.001(3) -0.004(3)
C8 0.025(3) 0.019(3) 0.023(3) -0.005(3) 0.000(3) -0.003(3)
C9 0.018(3) 0.021(3) 0.031(3) -0.006(3) -0.001(3) -0.005(3)
C10 0.023(3) 0.025(3) 0.022(3) -0.002(3) -0.005(3) 0.000(3)
C11 0.020(3) 0.027(4) 0.030(3) -0.009(3) 0.002(3) -0.005(3)
C12 0.020(3) 0.025(4) 0.031(3) 0.000(3) -0.002(3) -0.001(3)
C13 0.023(3) 0.016(3) 0.025(3) -0.007(2) -0.001(3) -0.003(3)
C14 0.023(3) 0.019(3) 0.031(3) -0.006(3) -0.002(3) -0.002(3)
C15 0.022(3) 0.024(4) 0.031(3) -0.010(3) -0.002(3) 0.002(3)
C16 0.026(3) 0.015(3) 0.034(3) -0.008(3) -0.003(3) 0.002(3)
C17 0.028(4) 0.028(4) 0.032(3) -0.009(3) -0.004(3) -0.005(3)
C18 0.027(3) 0.014(3) 0.024(3) -0.002(2) 0.001(3) 0.000(3)
C19 0.021(3) 0.030(4) 0.036(3) -0.010(3) -0.005(3) 0.004(3)
C20 0.032(4) 0.017(3) 0.025(3) 0.005(3) -0.007(3) -0.002(3)
C21 0.018(3) 0.025(3) 0.023(3) -0.004(3) 0.001(3) -0.002(3)
C22 0.022(3) 0.027(3) 0.024(3) -0.002(3) 0.005(3) -0.004(3)
C23 0.024(3) 0.017(3) 0.020(3) -0.004(2) -0.002(2) -0.005(2)
C24 0.020(3) 0.023(3) 0.031(3) -0.006(3) -0.001(3) -0.003(3)
C25 0.026(3) 0.020(3) 0.022(3) -0.006(3) -0.004(3) 0.001(3)
C26 0.023(3) 0.020(3) 0.022(3) -0.004(2) -0.001(3) -0.002(3)
C27 0.023(3) 0.015(3) 0.023(3) -0.005(2) 0.000(3) 0.000(2)
C28 0.020(3) 0.018(3) 0.027(3) -0.009(3) -0.001(3) -0.002(3)
C29 0.022(3) 0.016(3) 0.025(3) -0.003(2) -0.001(3) 0.002(2)
C30 0.023(3) 0.010(3) 0.028(3) -0.003(2) 0.003(3) 0.000(2)
C31 0.024(3) 0.029(4) 0.027(3) -0.001(3) -0.003(3) -0.005(3)
C32 0.026(3) 0.037(4) 0.026(3) 0.004(3) -0.003(3) -0.004(3)
C33 0.028(3) 0.027(4) 0.038(3) 0.005(3) -0.008(3) -0.001(3)
C34 0.028(4) 0.037(4) 0.045(4) 0.013(3) 0.000(3) 0.001(3)
C35 0.021(3) 0.027(4) 0.023(3) -0.003(3) -0.005(3) -0.010(3)
C36 0.026(3) 0.028(4) 0.028(3) -0.007(3) -0.005(3) -0.001(3)
C37 0.028(4) 0.042(4) 0.030(3) -0.013(3) 0.005(3) -0.004(3)
C38 0.040(4) 0.050(5) 0.025(3) 0.003(3) -0.001(3) -0.016(4)
C39 0.044(4) 0.031(4) 0.026(3) 0.006(3) -0.004(3) -0.011(3)
C40 0.025(3) 0.031(4) 0.033(3) -0.001(3) -0.006(3) -0.007(3)
C41 0.035(4) 0.026(4) 0.037(3) 0.003(3) -0.004(3) -0.004(3)
C42 0.030(4) 0.038(4) 0.040(4) -0.015(3) -0.001(3) 0.007(3)
C43 0.026(3) 0.016(3) 0.023(3) 0.000(2) -0.002(2) -0.009(3)
C44 0.027(3) 0.020(3) 0.026(3) -0.004(3) 0.003(3) -0.005(3)
C45 0.024(3) 0.029(4) 0.027(3) 0.001(3) -0.002(3) 0.001(3)
C46 0.023(3) 0.035(4) 0.036(3) 0.004(3) -0.004(3) -0.006(3)
C47 0.026(4) 0.032(4) 0.029(3) -0.003(3) -0.007(3) -0.009(3)
C48 0.028(3) 0.025(4) 0.025(3) 0.001(3) 0.002(3) -0.007(3)
C49 0.029(3) 0.024(4) 0.037(3) -0.003(3) -0.003(3) 0.002(3)
C50 0.036(4) 0.025(4) 0.038(3) -0.014(3) -0.009(3) -0.002(3)
C51 0.025(3) 0.026(4) 0.029(3) -0.002(3) -0.003(3) -0.002(3)
C52 0.024(3) 0.024(4) 0.028(3) 0.006(3) -0.002(3) -0.002(3)
C53 0.022(3) 0.037(4) 0.034(3) -0.003(3) -0.004(3) -0.004(3)
C54 0.024(3) 0.031(4) 0.052(4) 0.005(3) -0.005(3) 0.006(3)
C55 0.038(4) 0.020(4) 0.076(5) -0.006(4) 0.000(4) 0.008(3)
C56 0.030(4) 0.027(4) 0.054(4) -0.010(3) -0.008(3) 0.003(3)
C57 0.050(5) 0.042(5) 0.097(6) -0.041(4) -0.014(4) 0.006(4)
C58 0.022(3) 0.030(4) 0.031(3) -0.010(3) -0.002(3) -0.001(3)
C59 0.028(4) 0.018(3) 0.045(4) 0.005(3) -0.010(3) 0.001(3)
C60 0.023(3) 0.030(4) 0.057(4) 0.010(3) -0.002(3) 0.001(3)
C61 0.038(4) 0.039(5) 0.060(4) 0.013(4) -0.014(4) 0.006(3)
C62 0.033(4) 0.021(4) 0.088(6) 0.010(4) -0.003(4) -0.009(3)
C63 0.041(4) 0.030(5) 0.078(6) -0.001(4) -0.015(4) -0.001(3)
C64 0.025(4) 0.019(4) 0.077(5) -0.002(3) 0.000(3) 0.001(3)
C65 0.045(4) 0.051(5) 0.036(4) 0.006(3) -0.008(3) -0.009(4)
C66 0.052(4) 0.038(4) 0.060(5) -0.021(4) -0.014(4) -0.003(3)

loop_
_atom_type_symbol
_atom_type_description
_atom_type_scat_dispersion_real
_atom_type_scat_dispersion_imag
_atom_type_scat_source
C C 0.0040 0.0020 'XDISP Program in WinGX S.Brennan & P.L.Cowan Rev.Sci.Instrum.63,850 1992'
H H 0.0000 0.0000 'XDISP Program in WinGX S.Brennan & P.L.Cowan Rev.Sci.Instrum.63,850 1992'

loop_
_geom_angle_atom_site_label_1
_geom_angle_atom_site_label_2
_geom_angle_atom_site_label_3
_geom_angle
_geom_angle_site_symmetry_1
C2 C1 C30 118.5(5) .
C2 C1 C35 118.2(5) .
C30 C1 C35 123.1(5) .
C1 C2 C3 123.9(5) .
C1 C2 H2A 118.1 .
C3 C2 H2A 118.1 .
C2 C3 C28 117.8(5) .
C2 C3 C4 120.7(5) .
C28 C3 C4 121.4(5) .
C5 C4 C3 114.2(5) .
C5 C4 C31 123.3(5) .
C3 C4 C31 122.5(5) .
C4 C5 C26 124.4(5) .
C4 C5 C6 146.1(5) .
C26 C5 C6 89.3(4) .
C7 C6 C25 120.8(5) .
C7 C6 C5 148.3(5) .
C25 C6 C5 90.8(4) .
C6 C7 C8 118.5(5) .
C6 C7 H7A 120.8 .
C8 C7 H7A 120.8 .
C7 C8 C23 120.0(5) .
C7 C8 C9 120.1(5) .
C23 C8 C9 119.8(5) .
C10 C9 C8 118.3(5) .
C10 C9 H9A 120.9 .
C8 C9 H9A 120.9 .
C9 C10 C21 121.4(5) .
C9 C10 C11 147.2(5) .
C21 C10 C11 90.9(4) .
C12 C11 C20 123.7(6) .
C12 C11 C10 147.4(5) .
C20 C11 C10 88.7(4) .
C11 C12 C13 115.4(5) .
C11 C12 C33 123.4(5) .
C13 C12 C33 121.2(5) .
C14 C13 C18 118.2(5) .
C14 C13 C12 121.2(5) .
C18 C13 C12 120.5(5) .
C15 C14 C13 124.3(5) .
C15 C14 H14A 117.8 .
C13 C14 H14A 117.8 .
C14 C15 C16 118.2(5) .
C14 C15 C51 118.0(5) .
C16 C15 C51 123.8(5) .
C17 C16 C15 118.2(5) .
C17 C16 C59 116.7(5) .
C15 C16 C59 124.9(5) .
C16 C17 C18 123.8(6) .
C16 C17 H17A 118.1 .
C18 C17 H17A 118.1 .
C17 C18 C13 117.2(5) .
C17 C18 C19 120.6(5) .
C13 C18 C19 122.0(5) .
C20 C19 C18 114.3(5) .
C20 C19 C34 123.7(5) .
C18 C19 C34 122.0(5) .
C19 C20 C11 124.0(5) .
C19 C20 C21 144.6(6) .
C11 C20 C21 91.0(4) .
C22 C21 C10 122.4(5) .
C22 C21 C20 147.7(6) .
C10 C21 C20 89.5(4) .
C21 C22 C23 117.8(5) .
C21 C22 H22A 121.1 .
C23 C22 H22A 121.1 .
C22 C23 C24 118.9(5) .
C22 C23 C8 120.3(5) .
C24 C23 C8 120.6(5) .
C25 C24 C23 117.0(5) .
C25 C24 H24A 121.5 .
C23 C24 H24A 121.5 .
C24 C25 C6 123.1(5) .
C24 C25 C26 147.3(5) .
C6 C25 C26 89.4(4) .
C27 C26 C5 124.4(5) .
C27 C26 C25 144.7(5) .
C5 C26 C25 90.6(4) .
C26 C27 C28 113.7(5) .
C26 C27 C32 123.8(5) .
C28 C27 C32 122.5(5) .
C29 C28 C3 117.6(5) .
C29 C28 C27 120.6(5) .
C3 C28 C27 121.7(5) .
C30 C29 C28 123.5(5) .
C30 C29 H29A 118.2 .
C28 C29 H29A 118.2 .
C29 C30 C1 118.4(5) .
C29 C30 C43 118.5(5) .
C1 C30 C43 123.0(5) .
C4 C31 H31A 109.5 .
C4 C31 H31B 109.5 .
H31A C31 H31B 109.5 .
C4 C31 H31C 109.5 .
H31A C31 H31C 109.5 .
H31B C31 H31C 109.5 .
C27 C32 H32A 109.5 .
C27 C32 H32B 109.5 .
H32A C32 H32B 109.5 .
C27 C32 H32C 109.5 .
H32A C32 H32C 109.5 .
H32B C32 H32C 109.5 .
C12 C33 H33A 109.5 .
C12 C33 H33B 109.5 .
H33A C33 H33B 109.5 .
C12 C33 H33C 109.5 .
H33A C33 H33C 109.5 .
H33B C33 H33C 109.5 .
C19 C34 H34A 109.5 .
C19 C34 H34B 109.5 .
H34A C34 H34B 109.5 .
C19 C34 H34C 109.5 .
H34A C34 H34C 109.5 .
H34B C34 H34C 109.5 .
C40 C35 C36 119.6(5) .
C40 C35 C1 122.1(5) .
C36 C35 C1 118.2(5) .
C37 C36 C35 119.0(5) .
C37 C36 C42 119.5(5) .
C35 C36 C42 121.5(5) .
C38 C37 C36 121.4(6) .
C38 C37 H37A 119.3 .
C36 C37 H37A 119.3 .
C37 C38 C39 120.4(6) .
C37 C38 H38A 119.8 .
C39 C38 H38A 119.8 .
C38 C39 C40 120.6(6) .
C38 C39 H39A 119.7 .
C40 C39 H39A 119.7 .
C35 C40 C39 118.8(5) .
C35 C40 C41 123.7(5) .
C39 C40 C41 117.5(5) .
C40 C41 H41A 109.5 .
C40 C41 H41B 109.5 .
H41A C41 H41B 109.5 .
C40 C41 H41C 109.5 .
H41A C41 H41C 109.5 .
H41B C41 H41C 109.5 .
C36 C42 H42A 109.5 .
C36 C42 H42B 109.5 .
H42A C42 H42B 109.5 .
C36 C42 H42C 109.5 .
H42A C42 H42C 109.5 .
H42B C42 H42C 109.5 .
C48 C43 C44 118.8(5) .
C48 C43 C30 123.7(5) .
C44 C43 C30 117.5(4) .
C45 C44 C43 119.1(5) .
C45 C44 C49 119.2(5) .
C43 C44 C49 121.7(5) .
C46 C45 C44 121.4(6) .
C46 C45 H45A 119.3 .
C44 C45 H45A 119.3 .
C47 C46 C45 119.7(5) .
C47 C46 H46A 120.1 .
C45 C46 H46A 120.1 .
C46 C47 C48 120.6(6) .
C46 C47 H47A 119.7 .
C48 C47 H47A 119.7 .
C47 C48 C43 120.3(5) .
C47 C48 C50 118.9(5) .
C43 C48 C50 120.8(5) .
C44 C49 H49A 109.5 .
C44 C49 H49B 109.5 .
H49A C49 H49B 109.5 .
C44 C49 H49C 109.5 .
H49A C49 H49C 109.5 .
H49B C49 H49C 109.5 .
C48 C50 H50A 109.5 .
C48 C50 H50B 109.5 .
H50A C50 H50B 109.5 .
C48 C50 H50C 109.5 .
H50A C50 H50C 109.5 .
H50B C50 H50C 109.5 .
C52 C51 C56 119.3(5) .
C52 C51 C15 118.9(5) .
C56 C51 C15 121.6(5) .
C51 C52 C53 119.6(6) .
C51 C52 C58 122.9(5) .
C53 C52 C58 117.5(5) .
C54 C53 C52 120.6(6) .
C54 C53 H53A 119.7 .
C52 C53 H53A 119.7 .
C55 C54 C53 119.1(6) .
C55 C54 H54A 120.5 .
C53 C54 H54A 120.5 .
C54 C55 C56 122.6(6) .
C54 C55 H55A 118.7 .
C56 C55 H55A 118.7 .
C55 C56 C51 118.7(6) .
C55 C56 C57 119.0(6) .
C51 C56 C57 122.4(6) .
C56 C57 H57A 109.5 .
C56 C57 H57B 109.5 .
H57A C57 H57B 109.5 .
C56 C57 H57C 109.5 .
H57A C57 H57C 109.5 .
H57B C57 H57C 109.5 .
C52 C58 H58A 109.5 .
C52 C58 H58B 109.5 .
H58A C58 H58B 109.5 .
C52 C58 H58C 109.5 .
H58A C58 H58C 109.5 .
H58B C58 H58C 109.5 .
C60 C59 C64 120.5(6) .
C60 C59 C16 121.2(6) .
C64 C59 C16 118.3(5) .
C59 C60 C61 118.7(6) .
C59 C60 C65 122.5(6) .
C61 C60 C65 118.7(6) .
C62 C61 C60 119.9(7) .
C62 C61 H61A 120.1 .
C60 C61 H61A 120.1 .
C63 C62 C61 121.0(7) .
C63 C62 H62A 119.5 .
C61 C62 H62A 119.5 .
C64 C63 C62 121.4(7) .
C64 C63 H63A 119.3 .
C62 C63 H63A 119.3 .
C63 C64 C59 118.4(7) .
C63 C64 C66 119.0(6) .
C59 C64 C66 122.5(6) .
C60 C65 H65A 109.5 .
C60 C65 H65B 109.5 .
H65A C65 H65B 109.5 .
C60 C65 H65C 109.5 .
H65A C65 H65C 109.5 .
H65B C65 H65C 109.5 .
C64 C66 H66A 109.5 .
C64 C66 H66B 109.5 .
H66A C66 H66B 109.5 .
C64 C66 H66C 109.5 .
H66A C66 H66C 109.5 .
H66B C66 H66C 109.5 .
C2S C1S H1SA 109.5 .
C2S C1S H1SB 109.5 .
H1SA C1S H1SB 109.5 .
C2S C1S H1SC 109.5 .
H1SA C1S H1SC 109.5 .
H1SB C1S H1SC 109.5 .
C1S C2S C3S 103(2) .
C1S C2S H2SA 111.1 .
C3S C2S H2SA 111.1 .
C1S C2S H2SB 111.1 .
C3S C2S H2SB 111.1 .
H2SA C2S H2SB 109.1 .
C3S C3S C2S 110(3) 2_556
C3S C3S H3SA 109.7 2_556
C2S C3S H3SA 109.7 .
C3S C3S H3SB 109.7 2_556
C2S C3S H3SB 109.7 .
H3SA C3S H3SB 108.2 .

loop_
_geom_bond_atom_site_label_1
_geom_bond_atom_site_label_2
_geom_bond_distance
_geom_bond_site_symmetry_2
C1 C2 1.373(7) .
C1 C30 1.412(8) .
C1 C35 1.492(7) .
C2 C3 1.399(7) .
C2 H2A 0.9500 .
C3 C28 1.428(8) .
C3 C4 1.453(8) .
C4 C5 1.346(8) .
C4 C31 1.479(8) .
C5 C26 1.431(8) .
C5 C6 1.503(8) .
C6 C7 1.362(8) .
C6 C25 1.426(8) .
C7 C8 1.415(8) .
C7 H7A 0.9500 .
C8 C23 1.427(8) .
C8 C9 1.430(8) .
C9 C10 1.356(8) .
C9 H9A 0.9500 .
C10 C21 1.424(8) .
C10 C11 1.492(8) .
C11 C12 1.333(8) .
C11 C20 1.434(8) .
C12 C13 1.460(8) .
C12 C33 1.490(8) .
C13 C14 1.394(8) .
C13 C18 1.424(8) .
C14 C15 1.385(8) .
C14 H14A 0.9500 .
C15 C16 1.420(8) .
C15 C51 1.493(8) .
C16 C17 1.393(8) .
C16 C59 1.483(8) .
C17 C18 1.414(8) .
C17 H17A 0.9500 .
C18 C19 1.442(8) .
C19 C20 1.354(8) .
C19 C34 1.518(9) .
C20 C21 1.481(8) .
C21 C22 1.354(8) .
C22 C23 1.424(8) .
C22 H22A 0.9500 .
C23 C24 1.424(8) .
C24 C25 1.353(8) .
C24 H24A 0.9500 .
C25 C26 1.504(8) .
C26 C27 1.351(7) .
C27 C28 1.460(8) .
C27 C32 1.501(8) .
C28 C29 1.397(7) .
C29 C30 1.387(7) .
C29 H29A 0.9500 .
C30 C43 1.498(8) .
C31 H31A 0.9800 .
C31 H31B 0.9800 .
C31 H31C 0.9800 .
C32 H32A 0.9800 .
C32 H32B 0.9800 .
C32 H32C 0.9800 .
C33 H33A 0.9800 .
C33 H33B 0.9800 .
C33 H33C 0.9800 .
C34 H34A 0.9800 .
C34 H34B 0.9800 .
C34 H34C 0.9800 .
C35 C40 1.402(8) .
C35 C36 1.414(8) .
C36 C37 1.387(8) .
C36 C42 1.500(9) .
C37 C38 1.363(9) .
C37 H37A 0.9500 .
C38 C39 1.372(9) .
C38 H38A 0.9500 .
C39 C40 1.409(8) .
C39 H39A 0.9500 .
C40 C41 1.487(9) .
C41 H41A 0.9800 .
C41 H41B 0.9800 .
C41 H41C 0.9800 .
C42 H42A 0.9800 .
C42 H42B 0.9800 .
C42 H42C 0.9800 .
C43 C48 1.396(8) .
C43 C44 1.414(8) .
C44 C45 1.381(8) .
C44 C49 1.504(8) .
C45 C46 1.376(8) .
C45 H45A 0.9500 .
C46 C47 1.370(9) .
C46 H46A 0.9500 .
C47 C48 1.384(8) .
C47 H47A 0.9500 .
C48 C50 1.524(8) .
C49 H49A 0.9800 .
C49 H49B 0.9800 .
C49 H49C 0.9800 .
C50 H50A 0.9800 .
C50 H50B 0.9800 .
C50 H50C 0.9800 .
C51 C52 1.392(8) .
C51 C56 1.416(9) .
C52 C53 1.403(8) .
C52 C58 1.516(8) .
C53 C54 1.377(9) .
C53 H53A 0.9500 .
C54 C55 1.369(10) .
C54 H54A 0.9500 .
C55 C56 1.372(9) .
C55 H55A 0.9500 .
C56 C57 1.506(9) .
C57 H57A 0.9800 .
C57 H57B 0.9800 .
C57 H57C 0.9800 .
C58 H58A 0.9800 .
C58 H58B 0.9800 .
C58 H58C 0.9800 .
C59 C60 1.381(9) .
C59 C64 1.440(9) .
C60 C61 1.410(10) .
C60 C65 1.473(10) .
C61 C62 1.379(10) .
C61 H61A 0.9500 .
C62 C63 1.370(10) .
C62 H62A 0.9500 .
C63 C64 1.357(10) .
C63 H63A 0.9500 .
C64 C66 1.505(10) .
C65 H65A 0.9800 .
C65 H65B 0.9800 .
C65 H65C 0.9800 .
C66 H66A 0.9800 .
C66 H66B 0.9800 .
C66 H66C 0.9800 .
C1S C2S 1.49(4) .
C1S H1SA 0.9800 .
C1S H1SB 0.9800 .
C1S H1SC 0.9800 .
C2S C3S 1.66(4) .
C2S H2SA 0.9900 .
C2S H2SB 0.9900 .
C3S C3S 1.57(5) 2_556
C3S H3SA 0.9900 .
C3S H3SB 0.9900 .
